data_1503627
loop_
_publ_author_name
'Wei, Wei'
'Wang, Yao'
'Yin, Jianpeng'
'Xue, Jijun'
'Li, Ying'

_publ_section_title
;
 Construction of Aromatic [5,5] Spiroketals via Hypoiodite-Catalyzed
 Etherification Combined in Relay Cascades.
;
_journal_issue 4
_journal_name_full 'Organic letters'
_journal_page_first 1158
_journal_page_last 1161
_journal_paper_doi 10.1021/ol300107v
_journal_volume 14
_journal_year 2012
_chemical_formula_sum 'C16 H10 Br2 O4'
_chemical_formula_weight 426.06
_chemical_name_systematic
; 
 ? 
;
_space_group_IT_number 14
_symmetry_cell_setting monoclinic
_symmetry_space_group_name_Hall '-P 2yn'
_symmetry_space_group_name_H-M 'P 1 21/n 1'
_atom_sites_solution_hydrogens geom
_atom_sites_solution_primary direct
_atom_sites_solution_secondary difmap
_audit_creation_method SHELXL-97
_cell_angle_alpha 90.00
_cell_angle_beta 92.132(8)
_cell_angle_gamma 90.00
_cell_formula_units_Z 4
_cell_length_a 17.325(10)
_cell_length_b 4.393(3)
_cell_length_c 20.866(12)
_cell_measurement_reflns_used 1194
_cell_measurement_temperature 296(2)
_cell_measurement_theta_max 22.72
_cell_measurement_theta_min 2.35
_cell_volume 1587.0(17)
_computing_cell_refinement 'Bruker SAINT'
_computing_data_collection 'Bruker APEX2'
_computing_data_reduction 'Bruker SAINT'
_computing_molecular_graphics 'Bruker SHELXTL'
_computing_publication_material 'Bruker SHELXTL'
_computing_structure_refinement 'SHELXL-97 (Sheldrick, 2008)'
_computing_structure_solution 'SHELXS-97 (Sheldrick, 2008)'
_diffrn_ambient_temperature 296(2)
_diffrn_measured_fraction_theta_full 0.983
_diffrn_measured_fraction_theta_max 0.983
_diffrn_measurement_device_type 'Bruker APEX-II CCD'
_diffrn_measurement_method '\f and \w scans'
_diffrn_radiation_monochromator graphite
_diffrn_radiation_source 'fine-focus sealed tube'
_diffrn_radiation_type MoK\a
_diffrn_radiation_wavelength 0.71073
_diffrn_reflns_av_R_equivalents 0.0401
_diffrn_reflns_av_sigmaI/netI 0.0639
_diffrn_reflns_limit_h_max 20
_diffrn_reflns_limit_h_min -17
_diffrn_reflns_limit_k_max 5
_diffrn_reflns_limit_k_min -5
_diffrn_reflns_limit_l_max 21
_diffrn_reflns_limit_l_min -24
_diffrn_reflns_number 5859
_diffrn_reflns_theta_full 25.10
_diffrn_reflns_theta_max 25.10
_diffrn_reflns_theta_min 2.35
_exptl_absorpt_coefficient_mu 5.121
_exptl_absorpt_correction_T_max 0.3494
_exptl_absorpt_correction_T_min 0.2910
_exptl_absorpt_correction_type multi-scan
_exptl_absorpt_process_details SADABS
_exptl_crystal_colour yellow
_exptl_crystal_density_meas 0
_exptl_crystal_density_method 'not measured'
_exptl_crystal_description block
_exptl_crystal_F_000 832
_exptl_crystal_size_max 0.32
_exptl_crystal_size_mid 0.30
_exptl_crystal_size_min 0.26
_refine_diff_density_max 0.850
_refine_diff_density_min -0.673
_refine_diff_density_rms 0.081
_refine_ls_extinction_method none
_refine_ls_goodness_of_fit_ref 1.037
_refine_ls_hydrogen_treatment constr
_refine_ls_matrix_type full
_refine_ls_number_parameters 200
_refine_ls_number_reflns 2788
_refine_ls_number_restraints 0
_refine_ls_restrained_S_all 1.037
_refine_ls_R_factor_all 0.0953
_refine_ls_R_factor_gt 0.0468
_refine_ls_shift/su_max 0.001
_refine_ls_shift/su_mean 0.000
_refine_ls_structure_factor_coef Fsqd
_refine_ls_weighting_details 'calc w=1/[\s^2^(Fo^2^)+(0.0506P)^2^+1.1570P] where P=(Fo^2^+2Fc^2^)/3'
_refine_ls_weighting_scheme calc
_refine_ls_wR_factor_gt 0.1052
_refine_ls_wR_factor_ref 0.1231
_reflns_number_gt 1646
_reflns_number_total 2788
_reflns_threshold_expression >2sigma(I)
_cod_data_source_file ol300107v_si_003.cif
_cod_data_source_block p21n
_cod_depositor_comments
;
The following automatic conversions were performed:

'_symmetry_cell_setting' value 'Monoclinic' changed to 'monoclinic'
according to /home/saulius/struct/CIF-dictionaries/cif_core.dic
dictionary named 'cif_core.dic' version 2.4.1 from 2010-06-29.

Automatic conversion script
Id: cif_fix_values 1715 2011-07-08 13:25:40Z adriana 
;
_cod_original_cell_volume 1587.1(16)
_cod_original_sg_symbol_H-M P2(1)/n
_cod_database_code 1503627

loop_
_symmetry_equiv_pos_as_xyz
'x, y, z'
'-x+1/2, y+1/2, -z+1/2'
'-x, -y, -z'
'x-1/2, -y-1/2, z-1/2'

loop_
_atom_site_label
_atom_site_type_symbol
_atom_site_fract_x
_atom_site_fract_y
_atom_site_fract_z
_atom_site_U_iso_or_equiv
_atom_site_adp_type
_atom_site_occupancy
_atom_site_symmetry_multiplicity
_atom_site_calc_flag
_atom_site_refinement_flags
Br1 Br 0.51539(4) 1.26142(18) 1.12133(3) 0.0677(3) Uani 1 1 d .
Br2 Br 1.09088(4) 0.5751(2) 0.93573(4) 0.0964(4) Uani 1 1 d .
O1 O 0.6539(2) 1.3472(9) 0.86844(17) 0.0503(11) Uani 1 1 d .
O3 O 0.8278(2) 0.9711(11) 0.75968(16) 0.0615(13) Uani 1 1 d .
H3 H 0.8327 0.9094 0.7230 0.092 Uiso 1 1 calc R
O2 O 0.7691(2) 0.8192(9) 0.95804(17) 0.0497(11) Uani 1 1 d .
C11 C 0.8901(3) 0.8803(13) 0.7973(2) 0.0416(14) Uani 1 1 d .
C6 C 0.6839(3) 1.1762(12) 0.9085(2) 0.0357(14) Uani 1 1 d .
C4 C 0.6007(3) 1.2159(13) 1.0088(2) 0.0426(14) Uani 1 1 d .
H4 H 0.5646 1.3521 0.9913 0.051 Uiso 1 1 calc R
C3 C 0.5958(3) 1.1165(14) 1.0699(2) 0.0441(14) Uani 1 1 d .
C10 C 0.8913(3) 0.9768(12) 0.8609(2) 0.0340(13) Uani 1 1 d .
C9 C 0.8262(3) 1.1673(12) 0.8833(2) 0.0387(14) Uani 1 1 d .
H9A H 0.8125 1.3162 0.8504 0.046 Uiso 1 1 calc R
H9B H 0.8433 1.2771 0.9215 0.046 Uiso 1 1 calc R
C7 C 0.7558(3) 0.9854(13) 0.8979(2) 0.0370(13) Uani 1 1 d .
H7 H 0.7449 0.8402 0.8630 0.044 Uiso 1 1 calc R
C8 C 0.7140(3) 0.9062(13) 0.9991(2) 0.0389(13) Uani 1 1 d .
C15 C 0.9520(3) 0.8861(14) 0.9010(3) 0.0463(15) Uani 1 1 d .
H15 H 0.9542 0.9485 0.9436 0.056 Uiso 1 1 calc R
C1 C 0.7089(3) 0.8036(14) 1.0615(3) 0.0532(17) Uani 1 1 d .
H1 H 0.7447 0.6669 1.0792 0.064 Uiso 1 1 calc R
C5 C 0.6609(3) 1.1094(13) 0.9731(2) 0.0346(13) Uani 1 1 d .
C2 C 0.6489(3) 0.9120(15) 1.0962(3) 0.0518(16) Uani 1 1 d .
H2 H 0.6437 0.8465 1.1382 0.062 Uiso 1 1 calc R
C13 C 1.0083(3) 0.6085(16) 0.8157(3) 0.0610(18) Uani 1 1 d .
H13 H 1.0478 0.4864 0.8011 0.073 Uiso 1 1 calc R
C12 C 0.9479(3) 0.6957(15) 0.7746(3) 0.0534(18) Uani 1 1 d .
H12 H 0.9461 0.6312 0.7321 0.064 Uiso 1 1 calc R
C14 C 1.0091(3) 0.7048(15) 0.8785(3) 0.0556(18) Uani 1 1 d .
C16 C 0.748(5) 0.25(3) 0.252(3) 0.65(8) Uani 1 1 d .
O4 O 0.799(2) -0.044(15) 0.239(2) 0.60(3) Uani 1 1 d .

loop_
_atom_site_aniso_label
_atom_site_aniso_U_11
_atom_site_aniso_U_22
_atom_site_aniso_U_33
_atom_site_aniso_U_23
_atom_site_aniso_U_13
_atom_site_aniso_U_12
Br1 0.0655(5) 0.0831(6) 0.0570(4) 0.0052(4) 0.0342(3) 0.0109(4)
Br2 0.0677(5) 0.1353(9) 0.0840(6) -0.0205(5) -0.0270(4) 0.0474(6)
O1 0.044(2) 0.071(3) 0.036(2) 0.014(2) 0.0022(17) 0.015(2)
O3 0.056(3) 0.094(4) 0.034(2) -0.018(2) -0.0063(19) 0.025(3)
O2 0.050(2) 0.054(3) 0.045(2) 0.0061(18) 0.0125(18) 0.018(2)
C11 0.040(3) 0.050(4) 0.035(3) -0.001(3) 0.003(2) 0.003(3)
C6 0.032(3) 0.044(4) 0.032(3) -0.003(2) 0.004(2) 0.004(3)
C4 0.039(3) 0.050(4) 0.040(3) 0.004(3) 0.005(2) 0.005(3)
C3 0.044(3) 0.050(4) 0.039(3) 0.003(3) 0.012(2) 0.005(3)
C10 0.034(3) 0.038(4) 0.031(3) -0.008(2) 0.005(2) -0.005(3)
C9 0.042(3) 0.041(4) 0.034(3) -0.007(2) 0.003(2) 0.003(3)
C7 0.040(3) 0.044(4) 0.026(3) -0.004(2) 0.004(2) 0.006(3)
C8 0.042(3) 0.037(3) 0.038(3) 0.002(3) 0.009(2) 0.008(3)
C15 0.043(3) 0.056(4) 0.040(3) -0.014(3) -0.001(3) 0.003(3)
C1 0.058(4) 0.062(5) 0.040(3) 0.018(3) 0.000(3) 0.018(3)
C5 0.032(3) 0.043(3) 0.029(3) 0.002(2) 0.004(2) 0.003(3)
C2 0.058(4) 0.064(4) 0.034(3) 0.014(3) 0.006(3) 0.008(4)
C13 0.043(4) 0.073(5) 0.067(4) -0.021(4) 0.004(3) 0.022(4)
C12 0.046(4) 0.080(5) 0.034(3) -0.016(3) 0.007(3) 0.013(4)
C14 0.041(3) 0.070(5) 0.055(4) -0.015(3) -0.002(3) 0.016(3)
C16 0.48(5) 1.21(18) 0.24(2) -0.36(6) -0.22(3) 0.62(9)
O4 0.53(5) 0.61(6) 0.63(5) -0.25(5) -0.19(5) 0.07(6)

loop_
_atom_type_symbol
_atom_type_description
_atom_type_scat_dispersion_real
_atom_type_scat_dispersion_imag
_atom_type_scat_source
C C 0.0033 0.0016 'International Tables Vol C Tables 4.2.6.8 and 6.1.1.4'
H H 0.0000 0.0000 'International Tables Vol C Tables 4.2.6.8 and 6.1.1.4'
O O 0.0106 0.0060 'International Tables Vol C Tables 4.2.6.8 and 6.1.1.4'
Br Br -0.2901 2.4595 'International Tables Vol C Tables 4.2.6.8 and 6.1.1.4'

loop_
_geom_angle_atom_site_label_1
_geom_angle_atom_site_label_2
_geom_angle_atom_site_label_3
_geom_angle
_geom_angle_site_symmetry_1
C11 O3 H3 109.5 .
C8 O2 C7 107.9(4) .
O3 C11 C12 122.5(5) .
O3 C11 C10 116.2(5) .
C12 C11 C10 121.3(5) .
O1 C6 C5 129.3(5) .
O1 C6 C7 124.5(4) .
C5 C6 C7 106.2(4) .
C3 C4 C5 118.2(5) .
C3 C4 H4 120.9 .
C5 C4 H4 120.9 .
C4 C3 C2 121.3(5) .
C4 C3 Br1 119.8(4) .
C2 C3 Br1 118.9(4) .
C15 C10 C11 118.3(5) .
C15 C10 C9 122.7(4) .
C11 C10 C9 118.9(5) .
C10 C9 C7 113.3(5) .
C10 C9 H9A 108.9 .
C7 C9 H9A 108.9 .
C10 C9 H9B 108.9 .
C7 C9 H9B 108.9 .
H9A C9 H9B 107.7 .
O2 C7 C9 109.7(4) .
O2 C7 C6 104.7(4) .
C9 C7 C6 114.3(5) .
O2 C7 H7 109.3 .
C9 C7 H7 109.3 .
C6 C7 H7 109.3 .
O2 C8 C5 114.0(4) .
O2 C8 C1 124.9(5) .
C5 C8 C1 121.1(5) .
C14 C15 C10 120.4(5) .
C14 C15 H15 119.8 .
C10 C15 H15 119.8 .
C2 C1 C8 117.3(5) .
C2 C1 H1 121.4 .
C8 C1 H1 121.4 .
C8 C5 C4 120.7(5) .
C8 C5 C6 107.1(4) .
C4 C5 C6 132.1(5) .
C1 C2 C3 121.4(5) .
C1 C2 H2 119.3 .
C3 C2 H2 119.3 .
C14 C13 C12 119.1(5) .
C14 C13 H13 120.4 .
C12 C13 H13 120.4 .
C13 C12 C11 119.3(5) .
C13 C12 H12 120.3 .
C11 C12 H12 120.3 .
C15 C14 C13 121.6(5) .
C15 C14 Br2 119.3(4) .
C13 C14 Br2 119.1(4) .
O4 C16 O4 173(10) 2_655
C16 O4 C16 101(3) 2_645

loop_
_geom_bond_atom_site_label_1
_geom_bond_atom_site_label_2
_geom_bond_distance
_geom_bond_site_symmetry_2
Br1 C3 1.901(5) .
Br2 C14 1.906(6) .
O1 C6 1.225(6) .
O3 C11 1.370(6) .
O3 H3 0.8200 .
O2 C8 1.362(6) .
O2 C7 1.464(6) .
C11 C12 1.385(7) .
C11 C10 1.391(7) .
C6 C5 1.450(7) .
C6 C7 1.524(7) .
C4 C3 1.352(7) .
C4 C5 1.386(7) .
C4 H4 0.9300 .
C3 C2 1.384(8) .
C10 C15 1.379(7) .
C10 C9 1.495(7) .
C9 C7 1.499(7) .
C9 H9A 0.9700 .
C9 H9B 0.9700 .
C7 H7 0.9800 .
C8 C5 1.379(7) .
C8 C1 1.383(7) .
C15 C14 1.366(8) .
C15 H15 0.9300 .
C1 C2 1.375(8) .
C1 H1 0.9300 .
C2 H2 0.9300 .
C13 C14 1.376(8) .
C13 C12 1.382(8) .
C13 H13 0.9300 .
C12 H12 0.9300 .
C16 O4 1.25(6) 2_655
C16 O4 1.58(6) .
O4 C16 1.25(6) 2_645

loop_
_geom_torsion_atom_site_label_1
_geom_torsion_atom_site_label_2
_geom_torsion_atom_site_label_3
_geom_torsion_atom_site_label_4
_geom_torsion
_geom_torsion_site_symmetry_1
_geom_torsion_site_symmetry_4
C5 C4 C3 C2 -0.5(9) . .
C5 C4 C3 Br1 178.9(4) . .
O3 C11 C10 C15 178.7(5) . .
C12 C11 C10 C15 0.5(9) . .
O3 C11 C10 C9 0.2(8) . .
C12 C11 C10 C9 -178.0(5) . .
C15 C10 C9 C7 -98.7(6) . .
C11 C10 C9 C7 79.7(6) . .
C8 O2 C7 C9 121.6(5) . .
C8 O2 C7 C6 -1.4(6) . .
C10 C9 C7 O2 73.8(5) . .
C10 C9 C7 C6 -169.0(4) . .
O1 C6 C7 O2 -179.6(5) . .
C5 C6 C7 O2 0.1(5) . .
O1 C6 C7 C9 60.4(7) . .
C5 C6 C7 C9 -119.9(5) . .
C7 O2 C8 C5 2.4(6) . .
C7 O2 C8 C1 -178.3(6) . .
C11 C10 C15 C14 -0.3(9) . .
C9 C10 C15 C14 178.2(6) . .
O2 C8 C1 C2 -179.1(6) . .
C5 C8 C1 C2 0.1(9) . .
O2 C8 C5 C4 179.2(5) . .
C1 C8 C5 C4 -0.1(9) . .
O2 C8 C5 C6 -2.4(6) . .
C1 C8 C5 C6 178.3(5) . .
C3 C4 C5 C8 0.3(9) . .
C3 C4 C5 C6 -177.7(6) . .
O1 C6 C5 C8 -179.1(6) . .
C7 C6 C5 C8 1.3(6) . .
O1 C6 C5 C4 -0.9(10) . .
C7 C6 C5 C4 179.5(6) . .
C8 C1 C2 C3 -0.3(10) . .
C4 C3 C2 C1 0.5(10) . .
Br1 C3 C2 C1 -178.9(5) . .
C14 C13 C12 C11 0.7(10) . .
O3 C11 C12 C13 -178.8(6) . .
C10 C11 C12 C13 -0.7(10) . .
C10 C15 C14 C13 0.3(10) . .
C10 C15 C14 Br2 -178.5(4) . .
C12 C13 C14 C15 -0.5(11) . .
C12 C13 C14 Br2 178.3(5) . .
O4 C16 O4 C16 -22(55) 2_655 2_645
